data_7055111
loop_
_publ_author_name
'Walton, Ian M.'
'Cox, Jordan M.'
'Benson, Cassidy A.'
'Patel, Dinesh (Dan) G.'
'Chen, Yu-Sheng'
'Benedict, Jason B.'

_publ_section_title
;
 The role of atropisomers on the photo-reactivity and fatigue of
 diarylethene-based metal--organic frameworks
;
_journal_issue 1
_journal_name_full 'New J. Chem.'
_journal_page_first 101
_journal_paper_doi 10.1039/C5NJ01718A
_journal_volume 40
_journal_year 2016
_chemical_formula_moiety 'C38 H26 O4 S2, 2(C H4 O)'
_chemical_formula_sum 'C40 H34 O6 S2'
_chemical_formula_weight 674.79
_chemical_name_common PhTPDC
_chemical_name_systematic
;
 ? 
;
_space_group_crystal_system triclinic
_space_group_IT_number 2
_space_group_name_Hall '-P 1'
_space_group_name_H-M_alt 'P -1'
_symmetry_space_group_name_Hall '-P 1'
_symmetry_space_group_name_H-M 'P -1'
_atom_sites_solution_hydrogens geom
_atom_sites_solution_primary direct
_atom_sites_solution_secondary difmap
_audit_creation_date 2015-03-30
_audit_creation_method
;
Olex2 1.2
(compiled 2015.01.26 svn.r3150 for OlexSys, GUI svn.r4998)
;
_audit_update_record
;
2015-06-24 deposited with the CCDC.
2015-09-18 downloaded from the CCDC.
;
_cell_angle_alpha 103.726(7)
_cell_angle_beta 94.369(7)
_cell_angle_gamma 98.139(7)
_cell_formula_units_Z 2
_cell_length_a 9.994(2)
_cell_length_b 10.490(3)
_cell_length_c 16.062(4)
_cell_measurement_temperature 90
_cell_volume 1608.7(7)
_computing_molecular_graphics 'Olex2 (Dolomanov et al., 2009)'
_computing_publication_material 'Olex2 (Dolomanov et al., 2009)'
_computing_structure_refinement 'XL (Sheldrick, 2008)'
_computing_structure_solution 'ShelXS (Sheldrick, 2008)'
_diffrn_ambient_temperature 90
_diffrn_detector 'Bruker APEX2 area detector'
_diffrn_detector_area_resol_mean 7.9
_diffrn_detector_type 'CCD area detector'
_diffrn_measured_fraction_theta_full 1.000
_diffrn_measured_fraction_theta_max 0.996
_diffrn_measurement_device 'three-circle diffractometer'
_diffrn_measurement_device_type 'Bruker APEX-II CCD'
_diffrn_measurement_method '\w and \f scans'
_diffrn_radiation_monochromator 'mirror optics'
_diffrn_radiation_probe x-ray
_diffrn_radiation_type MoK\a
_diffrn_radiation_wavelength 0.71073
_diffrn_reflns_av_R_equivalents 0.0937
_diffrn_reflns_av_unetI/netI 0.0895
_diffrn_reflns_limit_h_max 12
_diffrn_reflns_limit_h_min -12
_diffrn_reflns_limit_k_max 13
_diffrn_reflns_limit_k_min -13
_diffrn_reflns_limit_l_max 20
_diffrn_reflns_limit_l_min -20
_diffrn_reflns_number 26867
_diffrn_reflns_theta_full 26.00
_diffrn_reflns_theta_max 26.47
_diffrn_reflns_theta_min 2.03
_diffrn_source 'microfocus rotating anode'
_diffrn_source_type 'Incoatec I\ms'
_exptl_absorpt_coefficient_mu 0.216
_exptl_absorpt_correction_T_max 0.7454
_exptl_absorpt_correction_T_min 0.6104
_exptl_absorpt_correction_type multi-scan
_exptl_absorpt_process_details 'SADABS-2014/2 (Bruker,2014/2) was used for absorption correction.'
_exptl_crystal_colour 'clear colourless'
_exptl_crystal_colour_lustre clear
_exptl_crystal_colour_primary colourless
_exptl_crystal_density_diffrn 1.393
_exptl_crystal_density_method 'not measured'
_exptl_crystal_description needle
_exptl_crystal_F_000 708
_exptl_crystal_size_max 0.03
_exptl_crystal_size_mid 0.02
_exptl_crystal_size_min 0.01
_refine_diff_density_max 1.000
_refine_diff_density_min -0.621
_refine_diff_density_rms 0.085
_refine_ls_extinction_method none
_refine_ls_goodness_of_fit_ref 1.014
_refine_ls_hydrogen_treatment constr
_refine_ls_matrix_type full
_refine_ls_number_parameters 441
_refine_ls_number_reflns 6632
_refine_ls_number_restraints 0
_refine_ls_restrained_S_all 1.014
_refine_ls_R_factor_all 0.1125
_refine_ls_R_factor_gt 0.0645
_refine_ls_shift/su_max 0.000
_refine_ls_shift/su_mean 0.000
_refine_ls_structure_factor_coef Fsqd
_refine_ls_weighting_details 'calc w=1/[\s^2^(Fo^2^)+(0.0878P)^2^+0.6165P] where P=(Fo^2^+2Fc^2^)/3'
_refine_ls_weighting_scheme calc
_refine_ls_wR_factor_gt 0.1521
_refine_ls_wR_factor_ref 0.1789
_reflns_number_gt 4258
_reflns_number_total 6632
_reflns_threshold_expression >2sigma(I)
_cod_data_source_file c5nj01718a2.cif
_cod_data_source_block PhTPDC_0m
_cod_depositor_comments 'Adding full bibliography for 7055111--7055112.cif.'
_cod_original_cell_volume 1608.8(7)
_cod_database_code 7055111
_olex2_refinement_description
;
1. Fixed Uiso
 At 1.2 times of:
  All C(H) groups
 At 1.5 times of:
  All C(H,H,H) groups, All O(H) groups
2.a Aromatic/amide H refined with riding coordinates:
 C3(H3), C4(H4A), C7(H7), C10(H10), C11(H11), C14(H14), C20(H20), C23(H23),
 C24(H24), C25(H25), C26(H26), C27(H27), C31(H31), C34(H34), C35(H35), C36(H36),
  C37(H37), C38(H38)
2.b Idealised Me refined as rotating group:
 C19(H19A,H19B,H19C), C30(H30A,H30B,H30C), C40(H40A,H40B,H40C), C39(H39A,H39B,
 H39C)
2.c Idealised tetrahedral OH refined as rotating group:
 O2(H2), O4(H4), O6(H6), O5(H5)
;
_olex2_exptl_crystal_mounting_method 'in oil'
_olex2_submission_special_instructions 'No special instructions were received'

loop_
_space_group_symop_id
_space_group_symop_operation_xyz
1 'x, y, z'
2 '-x, -y, -z'

loop_
_atom_site_label
_atom_site_type_symbol
_atom_site_fract_x
_atom_site_fract_y
_atom_site_fract_z
_atom_site_U_iso_or_equiv
_atom_site_adp_type
_atom_site_occupancy
_atom_site_calc_flag
_atom_site_refinement_flags_posn
S1 S 0.15611(9) 0.38180(9) 0.91411(5) 0.0242(2) Uani 1 d .
S2 S 0.46341(9) -0.04421(9) 0.86767(6) 0.0283(2) Uani 1 d .
O1 O -0.4519(2) 0.2196(2) 0.57430(16) 0.0317(6) Uani 1 d .
O2 O -0.3080(2) 0.3336(2) 0.68972(16) 0.0308(6) Uani 1 d .
H2 H -0.3609 0.3893 0.6909 0.046 Uiso 1 calc GR
O3 O 0.3033(2) -0.4975(2) 0.59822(15) 0.0308(6) Uani 1 d .
O4 O 0.2657(3) -0.5207(3) 0.45543(15) 0.0323(6) Uani 1 d .
H4 H 0.3186 -0.5766 0.4537 0.048 Uiso 1 calc GR
C1 C -0.3481(3) 0.2323(3) 0.6234(2) 0.0245(8) Uani 1 d .
C2 C -0.2557(3) 0.1314(3) 0.6116(2) 0.0229(7) Uani 1 d .
C3 C -0.2778(3) 0.0324(3) 0.5348(2) 0.0242(8) Uani 1 d .
H3 H -0.3505 0.0302 0.4925 0.029 Uiso 1 calc R
C4 C -0.1946(3) -0.0620(3) 0.5203(2) 0.0230(7) Uani 1 d .
H4A H -0.2098 -0.1289 0.4675 0.028 Uiso 1 calc R
C5 C -0.0865(3) -0.0610(3) 0.5827(2) 0.0206(7) Uani 1 d .
C6 C -0.0625(3) 0.0400(3) 0.6604(2) 0.0201(7) Uani 1 d .
C7 C -0.1515(3) 0.1344(3) 0.6737(2) 0.0215(7) Uani 1 d .
H7 H -0.1392 0.2012 0.7264 0.026 Uiso 1 calc R
C8 C 0.2523(3) -0.4656(3) 0.5361(2) 0.0250(8) Uani 1 d .
C9 C 0.1645(3) -0.3603(3) 0.5464(2) 0.0218(7) Uani 1 d .
C10 C 0.0696(3) -0.3564(3) 0.4779(2) 0.0229(7) Uani 1 d .
H10 H 0.0630 -0.4186 0.4235 0.027 Uiso 1 calc R
C11 C -0.0131(3) -0.2615(3) 0.4909(2) 0.0228(7) Uani 1 d .
H11 H -0.0806 -0.2622 0.4458 0.027 Uiso 1 calc R
C12 C -0.0013(3) -0.1636(3) 0.5686(2) 0.0203(7) Uani 1 d .
C13 C 0.0989(3) -0.1636(3) 0.6362(2) 0.0193(7) Uani 1 d .
C14 C 0.1771(3) -0.2673(3) 0.6233(2) 0.0213(7) Uani 1 d .
H14 H 0.2402 -0.2724 0.6693 0.026 Uiso 1 calc R
C15 C 0.0481(3) 0.0435(3) 0.7264(2) 0.0202(7) Uani 1 d .
C16 C 0.1224(3) -0.0582(3) 0.7146(2) 0.0200(7) Uani 1 d .
C17 C 0.0799(3) 0.1531(3) 0.8063(2) 0.0215(7) Uani 1 d .
C18 C 0.1192(3) 0.2863(3) 0.8089(2) 0.0226(7) Uani 1 d .
C19 C 0.1389(4) 0.3518(3) 0.7367(2) 0.0271(8) Uani 1 d .
H19A H 0.0508 0.3456 0.7035 0.041 Uiso 1 calc GR
H19B H 0.1999 0.3073 0.6990 0.041 Uiso 1 calc GR
H19C H 0.1789 0.4456 0.7603 0.041 Uiso 1 calc GR
C20 C 0.0809(3) 0.1329(3) 0.8911(2) 0.0227(7) Uani 1 d .
H20 H 0.0557 0.0476 0.9014 0.027 Uiso 1 calc R
C21 C 0.1207(3) 0.2445(3) 0.9562(2) 0.0226(7) Uani 1 d .
C22 C 0.1351(3) 0.2578(3) 1.0500(2) 0.0227(7) Uani 1 d .
C23 C 0.1740(3) 0.1534(3) 1.0822(2) 0.0255(8) Uani 1 d .
H23 H 0.1926 0.0760 1.0434 0.031 Uiso 1 calc R
C24 C 0.1855(4) 0.1624(4) 1.1699(2) 0.0303(8) Uani 1 d .
H24 H 0.2110 0.0907 1.1906 0.036 Uiso 1 calc R
C25 C 0.1601(4) 0.2751(4) 1.2277(2) 0.0310(9) Uani 1 d .
H25 H 0.1672 0.2806 1.2878 0.037 Uiso 1 calc R
C26 C 0.1241(4) 0.3798(4) 1.1965(2) 0.0316(9) Uani 1 d .
H26 H 0.1087 0.4585 1.2355 0.038 Uiso 1 calc R
C27 C 0.1109(4) 0.3696(4) 1.1087(2) 0.0277(8) Uani 1 d .
H27 H 0.0845 0.4412 1.0882 0.033 Uiso 1 calc R
C28 C 0.2326(3) -0.0644(3) 0.7814(2) 0.0223(7) Uani 1 d .
C29 C 0.3638(3) -0.0029(4) 0.7884(2) 0.0262(8) Uani 1 d .
C30 C 0.4224(4) 0.0891(4) 0.7376(2) 0.0340(9) Uani 1 d .
H30A H 0.4052 0.1792 0.7627 0.051 Uiso 1 calc GR
H30B H 0.3798 0.0588 0.6777 0.051 Uiso 1 calc GR
H30C H 0.5207 0.0898 0.7389 0.051 Uiso 1 calc GR
C31 C 0.2137(3) -0.1457(3) 0.8404(2) 0.0229(7) Uani 1 d .
H31 H 0.1284 -0.1966 0.8432 0.027 Uiso 1 calc R
C32 C 0.3286(4) -0.1441(3) 0.8925(2) 0.0253(8) Uani 1 d .
C33 C 0.3402(3) -0.2121(3) 0.9624(2) 0.0254(8) Uani 1 d .
C34 C 0.2324(3) -0.2262(3) 1.0115(2) 0.0258(8) Uani 1 d .
H34 H 0.1523 -0.1916 0.9993 0.031 Uiso 1 calc R
C35 C 0.2398(4) -0.2897(4) 1.0775(2) 0.0317(9) Uani 1 d .
H35 H 0.1650 -0.2989 1.1100 0.038 Uiso 1 calc R
C36 C 0.3566(4) -0.3398(4) 1.0963(2) 0.0338(9) Uani 1 d .
H36 H 0.3615 -0.3842 1.1413 0.041 Uiso 1 calc R
C37 C 0.4657(4) -0.3252(4) 1.0496(2) 0.0357(9) Uani 1 d .
H37 H 0.5459 -0.3588 1.0630 0.043 Uiso 1 calc R
C38 C 0.4588(4) -0.2614(4) 0.9830(2) 0.0294(8) Uani 1 d .
H38 H 0.5344 -0.2512 0.9514 0.035 Uiso 1 calc R
O6 O 0.4737(3) 0.5000(3) 0.29609(18) 0.0532(9) Uani 1 d .
H6 H 0.5435 0.5220 0.3322 0.080 Uiso 1 calc GR
C40 C 0.5089(4) 0.4356(4) 0.2146(2) 0.0356(9) Uani 1 d .
H40A H 0.5670 0.3703 0.2219 0.053 Uiso 1 calc GR
H40B H 0.5580 0.5017 0.1890 0.053 Uiso 1 calc GR
H40C H 0.4259 0.3902 0.1765 0.053 Uiso 1 calc GR
O5 O 0.5687(3) 0.6908(3) 0.55531(16) 0.0374(7) Uani 1 d .
H5 H 0.5468 0.7171 0.5114 0.056 Uiso 1 calc GR
C39 C 0.5574(4) 0.7897(4) 0.6306(2) 0.0329(9) Uani 1 d .
H39A H 0.4732 0.8256 0.6229 0.049 Uiso 1 calc GR
H39B H 0.6355 0.8616 0.6409 0.049 Uiso 1 calc GR
H39C H 0.5556 0.7503 0.6802 0.049 Uiso 1 calc GR

loop_
_atom_site_aniso_label
_atom_site_aniso_U_11
_atom_site_aniso_U_22
_atom_site_aniso_U_33
_atom_site_aniso_U_23
_atom_site_aniso_U_13
_atom_site_aniso_U_12
S1 0.0248(5) 0.0272(5) 0.0221(4) 0.0084(4) 0.0018(3) 0.0066(4)
S2 0.0203(5) 0.0359(5) 0.0297(5) 0.0111(4) -0.0009(4) 0.0056(4)
O1 0.0244(14) 0.0387(15) 0.0330(14) 0.0118(12) -0.0035(11) 0.0079(11)
O2 0.0270(14) 0.0356(15) 0.0319(14) 0.0080(12) 0.0002(11) 0.0143(11)
O3 0.0281(14) 0.0399(15) 0.0279(14) 0.0122(12) 0.0023(11) 0.0109(11)
O4 0.0330(15) 0.0382(16) 0.0293(14) 0.0094(12) 0.0073(11) 0.0145(12)
C1 0.0221(18) 0.0291(19) 0.0241(18) 0.0111(15) 0.0047(14) 0.0017(15)
C2 0.0164(17) 0.0276(18) 0.0280(18) 0.0129(15) 0.0060(14) 0.0024(14)
C3 0.0164(17) 0.0319(19) 0.0283(19) 0.0155(16) 0.0013(14) 0.0044(14)
C4 0.0192(17) 0.0307(19) 0.0189(17) 0.0070(14) 0.0018(13) 0.0019(14)
C5 0.0161(16) 0.0277(18) 0.0223(17) 0.0139(14) 0.0061(13) 0.0028(14)
C6 0.0155(16) 0.0269(18) 0.0213(17) 0.0125(14) 0.0038(13) 0.0032(13)
C7 0.0202(17) 0.0256(18) 0.0217(17) 0.0105(14) 0.0046(13) 0.0041(14)
C8 0.0212(18) 0.0300(19) 0.0231(18) 0.0068(15) 0.0028(14) 0.0012(15)
C9 0.0208(17) 0.0244(17) 0.0234(18) 0.0109(14) 0.0062(13) 0.0041(14)
C10 0.0214(18) 0.0280(19) 0.0199(17) 0.0070(14) 0.0030(13) 0.0047(14)
C11 0.0187(17) 0.0327(19) 0.0192(17) 0.0111(15) 0.0009(13) 0.0039(14)
C12 0.0160(17) 0.0251(17) 0.0231(17) 0.0122(14) 0.0057(13) 0.0014(13)
C13 0.0157(16) 0.0279(18) 0.0170(16) 0.0100(14) 0.0059(12) 0.0037(13)
C14 0.0158(17) 0.0290(18) 0.0211(17) 0.0112(14) 0.0020(13) 0.0019(14)
C15 0.0170(16) 0.0269(18) 0.0211(17) 0.0137(14) 0.0045(13) 0.0039(13)
C16 0.0137(16) 0.0285(18) 0.0210(17) 0.0114(14) 0.0061(13) 0.0029(13)
C17 0.0138(16) 0.0310(19) 0.0227(17) 0.0109(14) 0.0036(13) 0.0059(14)
C18 0.0136(16) 0.0304(19) 0.0265(18) 0.0106(15) 0.0034(13) 0.0063(14)
C19 0.0279(19) 0.031(2) 0.0236(18) 0.0114(15) -0.0013(14) 0.0030(15)
C20 0.0205(17) 0.0278(19) 0.0239(18) 0.0109(15) 0.0042(14) 0.0095(14)
C21 0.0196(17) 0.0283(18) 0.0239(18) 0.0105(15) 0.0040(13) 0.0095(14)
C22 0.0184(17) 0.0293(19) 0.0218(17) 0.0092(15) 0.0016(13) 0.0042(14)
C23 0.0242(19) 0.0288(19) 0.0238(18) 0.0072(15) 0.0031(14) 0.0046(15)
C24 0.027(2) 0.040(2) 0.0262(19) 0.0155(17) -0.0002(15) 0.0019(16)
C25 0.0238(19) 0.048(2) 0.0181(18) 0.0059(16) 0.0023(14) -0.0001(17)
C26 0.027(2) 0.040(2) 0.0232(19) 0.0016(16) 0.0042(15) 0.0021(16)
C27 0.0246(19) 0.031(2) 0.0284(19) 0.0092(16) 0.0041(15) 0.0056(15)
C28 0.0193(17) 0.0266(18) 0.0212(17) 0.0042(14) 0.0046(13) 0.0065(14)
C29 0.0216(18) 0.035(2) 0.0209(18) 0.0066(15) 0.0006(14) 0.0041(15)
C30 0.028(2) 0.038(2) 0.039(2) 0.0168(18) 0.0034(16) 0.0026(17)
C31 0.0171(17) 0.0299(19) 0.0235(18) 0.0101(14) 0.0025(13) 0.0040(14)
C32 0.0268(19) 0.0299(19) 0.0221(18) 0.0058(15) 0.0052(14) 0.0143(15)
C33 0.0210(18) 0.0278(19) 0.0272(19) 0.0061(15) 0.0004(14) 0.0053(14)
C34 0.0198(18) 0.032(2) 0.0266(19) 0.0086(15) -0.0006(14) 0.0077(15)
C35 0.035(2) 0.038(2) 0.0246(19) 0.0110(16) 0.0056(16) 0.0094(17)
C36 0.043(2) 0.041(2) 0.0247(19) 0.0180(17) 0.0034(16) 0.0149(18)
C37 0.033(2) 0.044(2) 0.035(2) 0.0146(18) -0.0008(17) 0.0169(18)
C38 0.0254(19) 0.036(2) 0.028(2) 0.0083(16) 0.0018(15) 0.0102(16)
O6 0.053(2) 0.065(2) 0.0363(17) -0.0085(15) -0.0115(14) 0.0351(17)
C40 0.032(2) 0.044(2) 0.034(2) 0.0128(18) 0.0018(17) 0.0110(18)
O5 0.0464(17) 0.0413(16) 0.0293(14) 0.0113(12) 0.0041(12) 0.0187(13)
C39 0.030(2) 0.037(2) 0.034(2) 0.0099(17) 0.0091(16) 0.0096(17)

loop_
_atom_type_symbol
_atom_type_description
_atom_type_scat_dispersion_real
_atom_type_scat_dispersion_imag
_atom_type_scat_source
C C 0.0033 0.0016 'International Tables Vol C Tables 4.2.6.8 and 6.1.1.4'
H H 0.0000 0.0000 'International Tables Vol C Tables 4.2.6.8 and 6.1.1.4'
O O 0.0106 0.0060 'International Tables Vol C Tables 4.2.6.8 and 6.1.1.4'
S S 0.1246 0.1234 'International Tables Vol C Tables 4.2.6.8 and 6.1.1.4'

loop_
_geom_angle_atom_site_label_1
_geom_angle_atom_site_label_2
_geom_angle_atom_site_label_3
_geom_angle
C18 S1 C21 92.64(16)
C32 S2 C29 92.74(17)
C1 O2 H2 109.5
C8 O4 H4 109.5
O1 C1 O2 123.9(3)
O1 C1 C2 122.1(3)
O2 C1 C2 114.0(3)
C3 C2 C1 117.6(3)
C7 C2 C1 122.1(3)
C7 C2 C3 120.4(3)
C2 C3 H3 120.0
C4 C3 C2 119.9(3)
C4 C3 H3 120.0
C3 C4 H4A 119.5
C3 C4 C5 120.9(3)
C5 C4 H4A 119.5
C4 C5 C12 120.9(3)
C6 C5 C4 119.5(3)
C6 C5 C12 119.6(3)
C5 C6 C7 118.0(3)
C5 C6 C15 120.8(3)
C7 C6 C15 121.1(3)
C2 C7 C6 121.3(3)
C2 C7 H7 119.4
C6 C7 H7 119.4
O3 C8 O4 124.5(3)
O3 C8 C9 121.7(3)
O4 C8 C9 113.8(3)
C10 C9 C8 120.7(3)
C14 C9 C8 119.2(3)
C14 C9 C10 120.2(3)
C9 C10 H10 120.5
C11 C10 C9 119.0(3)
C11 C10 H10 120.5
C10 C11 H11 118.9
C10 C11 C12 122.2(3)
C12 C11 H11 118.9
C11 C12 C5 122.8(3)
C11 C12 C13 118.8(3)
C13 C12 C5 118.5(3)
C12 C13 C16 120.6(3)
C14 C13 C12 118.1(3)
C14 C13 C16 121.3(3)
C9 C14 C13 121.7(3)
C9 C14 H14 119.2
C13 C14 H14 119.2
C6 C15 C17 121.6(3)
C16 C15 C6 119.0(3)
C16 C15 C17 119.4(3)
C13 C16 C28 117.0(3)
C15 C16 C13 121.2(3)
C15 C16 C28 121.8(3)
C18 C17 C15 125.0(3)
C18 C17 C20 111.2(3)
C20 C17 C15 123.7(3)
C17 C18 S1 111.1(2)
C17 C18 C19 129.8(3)
C19 C18 S1 119.0(3)
C18 C19 H19A 109.5
C18 C19 H19B 109.5
C18 C19 H19C 109.5
H19A C19 H19B 109.5
H19A C19 H19C 109.5
H19B C19 H19C 109.5
C17 C20 H20 122.5
C21 C20 C17 115.1(3)
C21 C20 H20 122.5
C20 C21 S1 109.9(2)
C20 C21 C22 128.8(3)
C22 C21 S1 121.3(3)
C23 C22 C21 119.5(3)
C27 C22 C21 122.6(3)
C27 C22 C23 117.9(3)
C22 C23 H23 119.7
C24 C23 C22 120.6(3)
C24 C23 H23 119.7
C23 C24 H24 119.7
C23 C24 C25 120.6(3)
C25 C24 H24 119.7
C24 C25 H25 120.4
C24 C25 C26 119.1(3)
C26 C25 H25 120.4
C25 C26 H26 120.0
C27 C26 C25 120.0(3)
C27 C26 H26 120.0
C22 C27 H27 119.2
C26 C27 C22 121.7(3)
C26 C27 H27 119.2
C29 C28 C16 124.5(3)
C29 C28 C31 112.2(3)
C31 C28 C16 123.1(3)
C28 C29 S2 110.9(3)
C28 C29 C30 127.7(3)
C30 C29 S2 121.4(3)
C29 C30 H30A 109.5
C29 C30 H30B 109.5
C29 C30 H30C 109.5
H30A C30 H30B 109.5
H30A C30 H30C 109.5
H30B C30 H30C 109.5
C28 C31 H31 122.9
C32 C31 C28 114.2(3)
C32 C31 H31 122.9
C31 C32 S2 110.0(3)
C31 C32 C33 127.0(3)
C33 C32 S2 123.0(3)
C34 C33 C32 119.8(3)
C34 C33 C38 118.2(3)
C38 C33 C32 122.0(3)
C33 C34 H34 119.4
C35 C34 C33 121.3(3)
C35 C34 H34 119.4
C34 C35 H35 120.1
C34 C35 C36 119.8(3)
C36 C35 H35 120.1
C35 C36 H36 120.0
C37 C36 C35 120.1(3)
C37 C36 H36 120.0
C36 C37 H37 119.8
C36 C37 C38 120.3(3)
C38 C37 H37 119.8
C33 C38 H38 119.9
C37 C38 C33 120.3(3)
C37 C38 H38 119.9
C40 O6 H6 109.5
O6 C40 H40A 109.5
O6 C40 H40B 109.5
O6 C40 H40C 109.5
H40A C40 H40B 109.5
H40A C40 H40C 109.5
H40B C40 H40C 109.5
C39 O5 H5 109.5
O5 C39 H39A 109.5
O5 C39 H39B 109.5
O5 C39 H39C 109.5
H39A C39 H39B 109.5
H39A C39 H39C 109.5
H39B C39 H39C 109.5

loop_
_geom_bond_atom_site_label_1
_geom_bond_atom_site_label_2
_geom_bond_distance
S1 C18 1.730(3)
S1 C21 1.735(3)
S2 C29 1.730(4)
S2 C32 1.718(4)
O1 C1 1.226(4)
O2 H2 0.8400
O2 C1 1.304(4)
O3 C8 1.223(4)
O4 H4 0.8400
O4 C8 1.313(4)
C1 C2 1.489(5)
C2 C3 1.391(5)
C2 C7 1.378(5)
C3 H3 0.9500
C3 C4 1.370(5)
C4 H4A 0.9500
C4 C5 1.415(4)
C5 C6 1.411(5)
C5 C12 1.451(4)
C6 C7 1.412(4)
C6 C15 1.462(4)
C7 H7 0.9500
C8 C9 1.492(5)
C9 C10 1.410(5)
C9 C14 1.365(4)
C10 H10 0.9500
C10 C11 1.370(5)
C11 H11 0.9500
C11 C12 1.401(5)
C12 C13 1.420(4)
C13 C14 1.413(5)
C13 C16 1.443(4)
C14 H14 0.9500
C15 C16 1.370(4)
C15 C17 1.485(5)
C16 C28 1.497(5)
C17 C18 1.387(5)
C17 C20 1.428(4)
C18 C19 1.493(4)
C19 H19A 0.9800
C19 H19B 0.9800
C19 H19C 0.9800
C20 H20 0.9500
C20 C21 1.359(5)
C21 C22 1.474(4)
C22 C23 1.406(5)
C22 C27 1.384(5)
C23 H23 0.9500
C23 C24 1.383(5)
C24 H24 0.9500
C24 C25 1.387(5)
C25 H25 0.9500
C25 C26 1.391(5)
C26 H26 0.9500
C26 C27 1.383(5)
C27 H27 0.9500
C28 C29 1.360(5)
C28 C31 1.423(5)
C29 C30 1.493(5)
C30 H30A 0.9800
C30 H30B 0.9800
C30 H30C 0.9800
C31 H31 0.9500
C31 C32 1.364(5)
C32 C33 1.472(5)
C33 C34 1.394(5)
C33 C38 1.407(5)
C34 H34 0.9500
C34 C35 1.382(5)
C35 H35 0.9500
C35 C36 1.388(5)
C36 H36 0.9500
C36 C37 1.381(5)
C37 H37 0.9500
C37 C38 1.391(5)
C38 H38 0.9500
O6 H6 0.8400
O6 C40 1.418(5)
C40 H40A 0.9800
C40 H40B 0.9800
C40 H40C 0.9800
O5 H5 0.8400
O5 C39 1.418(4)
C39 H39A 0.9800
C39 H39B 0.9800
C39 H39C 0.9800

loop_
_geom_torsion_atom_site_label_1
_geom_torsion_atom_site_label_2
_geom_torsion_atom_site_label_3
_geom_torsion_atom_site_label_4
_geom_torsion
S1 C21 C22 C23 -147.8(3)
S1 C21 C22 C27 32.7(5)
S2 C32 C33 C34 143.9(3)
S2 C32 C33 C38 -34.6(5)
O1 C1 C2 C3 10.6(5)
O1 C1 C2 C7 -169.5(3)
O2 C1 C2 C3 -169.3(3)
O2 C1 C2 C7 10.6(5)
O3 C8 C9 C10 -157.2(3)
O3 C8 C9 C14 22.8(5)
O4 C8 C9 C10 21.3(4)
O4 C8 C9 C14 -158.7(3)
C1 C2 C3 C4 179.2(3)
C1 C2 C7 C6 -178.2(3)
C2 C3 C4 C5 0.5(5)
C3 C2 C7 C6 1.7(5)
C3 C4 C5 C6 -1.2(5)
C3 C4 C5 C12 177.8(3)
C4 C5 C6 C7 2.1(4)
C4 C5 C6 C15 179.7(3)
C4 C5 C12 C11 5.5(5)
C4 C5 C12 C13 -175.1(3)
C5 C6 C7 C2 -2.3(5)
C5 C6 C15 C16 -4.6(4)
C5 C6 C15 C17 176.5(3)
C5 C12 C13 C14 177.2(3)
C5 C12 C13 C16 -4.7(4)
C6 C5 C12 C11 -175.5(3)
C6 C5 C12 C13 3.9(4)
C6 C15 C16 C13 3.9(4)
C6 C15 C16 C28 -177.0(3)
C6 C15 C17 C18 -60.9(4)
C6 C15 C17 C20 122.7(3)
C7 C2 C3 C4 -0.7(5)
C7 C6 C15 C16 173.0(3)
C7 C6 C15 C17 -5.9(5)
C8 C9 C10 C11 177.3(3)
C8 C9 C14 C13 178.6(3)
C9 C10 C11 C12 3.6(5)
C10 C9 C14 C13 -1.4(5)
C10 C11 C12 C5 178.8(3)
C10 C11 C12 C13 -0.6(5)
C11 C12 C13 C14 -3.3(4)
C11 C12 C13 C16 174.7(3)
C12 C5 C6 C7 -177.0(3)
C12 C5 C6 C15 0.7(4)
C12 C13 C14 C9 4.4(5)
C12 C13 C16 C15 0.8(5)
C12 C13 C16 C28 -178.4(3)
C13 C16 C28 C29 93.3(4)
C13 C16 C28 C31 -81.1(4)
C14 C9 C10 C11 -2.7(5)
C14 C13 C16 C15 178.8(3)
C14 C13 C16 C28 -0.4(4)
C15 C6 C7 C2 180.0(3)
C15 C16 C28 C29 -85.9(4)
C15 C16 C28 C31 99.8(4)
C15 C17 C18 S1 -176.7(2)
C15 C17 C18 C19 0.0(6)
C15 C17 C20 C21 176.1(3)
C16 C13 C14 C9 -173.7(3)
C16 C15 C17 C18 120.3(4)
C16 C15 C17 C20 -56.1(4)
C16 C28 C29 S2 -175.2(3)
C16 C28 C29 C30 4.9(6)
C16 C28 C31 C32 176.0(3)
C17 C15 C16 C13 -177.3(3)
C17 C15 C16 C28 1.8(4)
C17 C20 C21 S1 1.0(4)
C17 C20 C21 C22 -178.8(3)
C18 S1 C21 C20 -0.8(3)
C18 S1 C21 C22 179.1(3)
C18 C17 C20 C21 -0.7(4)
C20 C17 C18 S1 0.1(3)
C20 C17 C18 C19 176.8(3)
C20 C21 C22 C23 32.0(5)
C20 C21 C22 C27 -147.5(4)
C21 S1 C18 C17 0.4(3)
C21 S1 C18 C19 -176.7(3)
C21 C22 C23 C24 -178.6(3)
C21 C22 C27 C26 179.5(3)
C22 C23 C24 C25 -0.6(5)
C23 C22 C27 C26 0.0(5)
C23 C24 C25 C26 -0.6(5)
C24 C25 C26 C27 1.6(5)
C25 C26 C27 C22 -1.3(5)
C27 C22 C23 C24 0.9(5)
C28 C31 C32 S2 -1.3(4)
C28 C31 C32 C33 176.8(3)
C29 S2 C32 C31 0.9(3)
C29 S2 C32 C33 -177.2(3)
C29 C28 C31 C32 1.0(4)
C31 C28 C29 S2 -0.3(4)
C31 C28 C29 C30 179.8(3)
C31 C32 C33 C34 -33.9(5)
C31 C32 C33 C38 147.5(4)
C32 S2 C29 C28 -0.4(3)
C32 S2 C29 C30 179.6(3)
C32 C33 C34 C35 179.9(3)
C32 C33 C38 C37 -180.0(3)
C33 C34 C35 C36 0.4(6)
C34 C33 C38 C37 1.5(5)
C34 C35 C36 C37 0.6(6)
C35 C36 C37 C38 -0.6(6)
C36 C37 C38 C33 -0.4(6)
C38 C33 C34 C35 -1.5(5)
